data_2230670
loop_
_publ_author_name
'Li, Yu-Feng'

_publ_section_title
;
 <i>N</i>-(4-Chlorophenyl)-4-methylpiperidine-1-carboxamide
;
_journal_coeditor_code HB5902
_journal_issue 7
_journal_name_full 'Acta Crystallographica Section E'
_journal_page_first o1796
_journal_paper_doi 10.1107/S1600536811024123
_journal_volume 67
_journal_year 2011
_chemical_formula_iupac 'C13 H17 Cl N2 O'
_chemical_formula_moiety 'C13 H17 Cl N2 O'
_chemical_formula_sum 'C13 H17 Cl N2 O'
_chemical_formula_weight 252.74
_chemical_name_systematic
;
<i>N</i>-(4-Chlorophenyl)-4-methylpiperidine-1-carboxamide
;
_space_group_IT_number 14
_symmetry_cell_setting monoclinic
_symmetry_space_group_name_Hall '-P 2ybc'
_symmetry_space_group_name_H-M 'P 1 21/c 1'
_atom_sites_solution_hydrogens geom
_atom_sites_solution_primary direct
_atom_sites_solution_secondary difmap
_audit_creation_method SHELXL-97
_cell_angle_alpha 90.00
_cell_angle_beta 95.36(3)
_cell_angle_gamma 90.00
_cell_formula_units_Z 4
_cell_length_a 13.286(3)
_cell_length_b 9.1468(18)
_cell_length_c 10.957(2)
_cell_measurement_reflns_used 1999
_cell_measurement_temperature 293(2)
_cell_measurement_theta_max 27.32
_cell_measurement_theta_min 2.98
_cell_volume 1325.7(5)
_computing_cell_refinement 'SAINT (Bruker, 1997)'
_computing_data_collection 'SMART (Bruker, 1997)'
_computing_data_reduction 'SAINT (Bruker, 1997)'
_computing_molecular_graphics 'SHELXTL (Sheldrick, 2008)'
_computing_publication_material 'SHELXTL (Sheldrick, 2008)'
_computing_structure_refinement 'SHELXL97 (Sheldrick, 2008)'
_computing_structure_solution 'SHELXS97 (Sheldrick, 2008)'
_diffrn_ambient_temperature 293(2)
_diffrn_measured_fraction_theta_full 0.999
_diffrn_measured_fraction_theta_max 0.999
_diffrn_measurement_device_type 'Bruker SMART CCD'
_diffrn_measurement_method '\f and \w'
_diffrn_radiation_monochromator graphite
_diffrn_radiation_source 'fine-focus sealed tube'
_diffrn_radiation_type MoK\a
_diffrn_radiation_wavelength 0.71073
_diffrn_reflns_av_R_equivalents 0.0368
_diffrn_reflns_av_sigmaI/netI 0.0346
_diffrn_reflns_limit_h_max 17
_diffrn_reflns_limit_h_min -17
_diffrn_reflns_limit_k_max 11
_diffrn_reflns_limit_k_min -10
_diffrn_reflns_limit_l_max 14
_diffrn_reflns_limit_l_min -14
_diffrn_reflns_number 12608
_diffrn_reflns_theta_full 27.48
_diffrn_reflns_theta_max 27.48
_diffrn_reflns_theta_min 3.08
_exptl_absorpt_coefficient_mu 0.275
_exptl_absorpt_correction_type none
_exptl_crystal_colour colorless
_exptl_crystal_density_diffrn 1.266
_exptl_crystal_density_method 'not measured'
_exptl_crystal_description bar
_exptl_crystal_F_000 536
_exptl_crystal_size_max 0.22
_exptl_crystal_size_mid 0.21
_exptl_crystal_size_min 0.19
_refine_diff_density_max 0.338
_refine_diff_density_min -0.368
_refine_ls_extinction_method none
_refine_ls_goodness_of_fit_ref 1.128
_refine_ls_hydrogen_treatment constr
_refine_ls_matrix_type full
_refine_ls_number_parameters 154
_refine_ls_number_reflns 3038
_refine_ls_number_restraints 0
_refine_ls_restrained_S_all 1.128
_refine_ls_R_factor_all 0.0713
_refine_ls_R_factor_gt 0.0450
_refine_ls_shift/su_max 0.001
_refine_ls_shift/su_mean 0.000
_refine_ls_structure_factor_coef Fsqd
_refine_ls_weighting_details 'calc w=1/[\s^2^(Fo^2^)+(0.0806P)^2^+0.0785P] where P=(Fo^2^+2Fc^2^)/3'
_refine_ls_weighting_scheme calc
_refine_ls_wR_factor_gt 0.1219
_refine_ls_wR_factor_ref 0.1544
_reflns_number_gt 1999
_reflns_number_total 3038
_reflns_threshold_expression I>2\s(I)
_cod_data_source_file hb5902.cif
_cod_data_source_block I
_cod_original_sg_symbol_H-M 'P 21/c'
_cod_database_code 2230670
_cod_database_fobs_code 2230670

loop_
_symmetry_equiv_pos_as_xyz
'x, y, z'
'-x, y+1/2, -z+1/2'
'-x, -y, -z'
'x, -y-1/2, z-1/2'

loop_
_atom_site_type_symbol
_atom_site_label
_atom_site_fract_x
_atom_site_fract_y
_atom_site_fract_z
_atom_site_U_iso_or_equiv
_atom_site_adp_type
_atom_site_calc_flag
_atom_site_refinement_flags
_atom_site_occupancy
_atom_site_symmetry_multiplicity
_atom_site_disorder_assembly
_atom_site_disorder_group
Cl Cl1 0.83830(4) 0.11364(7) 0.42550(6) 0.0690(2) Uani d . 1 1 . .
O O1 0.44390(10) 0.14454(13) 0.73592(13) 0.0484(4) Uani d . 1 1 . .
C C8 0.57283(13) 0.30099(18) 0.59955(16) 0.0379(4) Uani d . 1 1 . .
N N2 0.49079(11) 0.36204(15) 0.65583(15) 0.0432(4) Uani d . 1 1 . .
H H2A 0.4793 0.4543 0.6491 0.052 Uiso calc R 1 1 . .
C C12 0.63981(15) 0.1297(2) 0.46199(18) 0.0452(5) Uani d . 1 1 . .
H H12A 0.6304 0.0526 0.4067 0.054 Uiso calc R 1 1 . .
C C13 0.55876(14) 0.1876(2) 0.51610(17) 0.0436(4) Uani d . 1 1 . .
H H13A 0.4943 0.1500 0.4963 0.052 Uiso calc R 1 1 . .
N N1 0.35363(11) 0.34976(16) 0.77039(16) 0.0447(4) Uani d . 1 1 . .
C C9 0.66864(14) 0.35849(19) 0.62681(18) 0.0421(4) Uani d . 1 1 . .
H H9A 0.6783 0.4356 0.6820 0.051 Uiso calc R 1 1 . .
C C11 0.73497(14) 0.1877(2) 0.49098(17) 0.0436(4) Uani d . 1 1 . .
C C7 0.42888(13) 0.27715(18) 0.72121(16) 0.0385(4) Uani d . 1 1 . .
C C10 0.75036(14) 0.3019(2) 0.57244(17) 0.0447(4) Uani d . 1 1 . .
H H10A 0.8147 0.3406 0.5908 0.054 Uiso calc R 1 1 . .
C C6 0.30658(13) 0.48409(19) 0.71993(19) 0.0473(5) Uani d . 1 1 . .
H H6A 0.3479 0.5258 0.6603 0.057 Uiso calc R 1 1 . .
H H6B 0.3021 0.5549 0.7851 0.057 Uiso calc R 1 1 . .
C C2 0.29344(15) 0.2735(2) 0.85563(19) 0.0485(5) Uani d . 1 1 . .
H H2B 0.2864 0.3352 0.9264 0.058 Uiso calc R 1 1 . .
H H2C 0.3281 0.1847 0.8840 0.058 Uiso calc R 1 1 . .
C C4 0.13554(16) 0.3713(3) 0.7433(2) 0.0639(6) Uani d . 1 1 . .
H H4A 0.1244 0.4363 0.8119 0.077 Uiso calc R 1 1 . .
C C5 0.20188(15) 0.4518(3) 0.6593(2) 0.0567(5) Uani d . 1 1 . .
H H5A 0.2079 0.3931 0.5866 0.068 Uiso calc R 1 1 . .
H H5B 0.1694 0.5431 0.6335 0.068 Uiso calc R 1 1 . .
C C3 0.19038(16) 0.2355(3) 0.7956(2) 0.0587(6) Uani d . 1 1 . .
H H3A 0.1508 0.1902 0.8554 0.070 Uiso calc R 1 1 . .
H H3B 0.1971 0.1657 0.7302 0.070 Uiso calc R 1 1 . .
C C1 0.0326(2) 0.3348(5) 0.6765(4) 0.1222(14) Uani d . 1 1 . .
H H1A 0.0004 0.4231 0.6459 0.183 Uiso calc R 1 1 . .
H H1B -0.0088 0.2881 0.7323 0.183 Uiso calc R 1 1 . .
H H1C 0.0415 0.2701 0.6094 0.183 Uiso calc R 1 1 . .

loop_
_atom_site_aniso_label
_atom_site_aniso_U_11
_atom_site_aniso_U_22
_atom_site_aniso_U_33
_atom_site_aniso_U_12
_atom_site_aniso_U_13
_atom_site_aniso_U_23
Cl1 0.0609(4) 0.0796(5) 0.0696(4) 0.0091(3) 0.0222(3) -0.0124(3)
O1 0.0568(8) 0.0314(6) 0.0577(8) 0.0031(6) 0.0080(7) 0.0042(6)
C8 0.0391(9) 0.0341(9) 0.0402(9) 0.0000(7) 0.0026(7) 0.0040(7)
N2 0.0428(8) 0.0294(7) 0.0585(10) 0.0012(6) 0.0104(7) 0.0010(7)
C12 0.0547(11) 0.0415(10) 0.0392(10) -0.0005(8) 0.0029(9) -0.0049(8)
C13 0.0443(10) 0.0431(10) 0.0418(10) -0.0047(8) -0.0034(8) -0.0020(8)
N1 0.0400(8) 0.0375(8) 0.0575(10) 0.0021(6) 0.0089(7) 0.0060(7)
C9 0.0454(10) 0.0371(9) 0.0439(10) -0.0064(8) 0.0044(8) -0.0028(8)
C11 0.0473(10) 0.0453(10) 0.0389(9) 0.0021(8) 0.0082(8) 0.0028(8)
C7 0.0400(9) 0.0340(9) 0.0406(9) -0.0016(7) 0.0002(8) -0.0005(7)
C10 0.0406(9) 0.0485(11) 0.0453(10) -0.0060(8) 0.0053(8) -0.0011(8)
C6 0.0474(10) 0.0351(9) 0.0600(12) 0.0049(8) 0.0080(9) 0.0012(8)
C2 0.0516(11) 0.0455(10) 0.0496(11) -0.0007(9) 0.0109(9) 0.0035(9)
C4 0.0430(11) 0.0858(17) 0.0633(14) -0.0028(11) 0.0065(10) 0.0013(12)
C5 0.0482(11) 0.0655(13) 0.0561(12) 0.0051(10) 0.0030(10) 0.0064(11)
C3 0.0559(12) 0.0610(13) 0.0609(13) -0.0165(10) 0.0141(10) 0.0005(10)
C1 0.0510(15) 0.184(4) 0.128(3) -0.027(2) -0.0114(18) 0.031(3)

loop_
_atom_type_symbol
_atom_type_description
_atom_type_scat_dispersion_real
_atom_type_scat_dispersion_imag
_atom_type_scat_source
C C 0.0033 0.0016 'International Tables Vol C Tables 4.2.6.8 and 6.1.1.4'
H H 0.0000 0.0000 'International Tables Vol C Tables 4.2.6.8 and 6.1.1.4'
N N 0.0061 0.0033 'International Tables Vol C Tables 4.2.6.8 and 6.1.1.4'
O O 0.0106 0.0060 'International Tables Vol C Tables 4.2.6.8 and 6.1.1.4'
Cl Cl 0.1484 0.1585 'International Tables Vol C Tables 4.2.6.8 and 6.1.1.4'

loop_
_geom_angle_atom_site_label_1
_geom_angle_atom_site_label_2
_geom_angle_atom_site_label_3
_geom_angle_site_symmetry_1
_geom_angle_site_symmetry_3
_geom_angle
_geom_angle_publ_flag
C9 C8 C13 . . 119.49(16) ?
C9 C8 N2 . . 119.08(16) ?
C13 C8 N2 . . 121.42(16) ?
C7 N2 C8 . . 121.65(14) ?
C7 N2 H2A . . 119.2 ?
C8 N2 H2A . . 119.2 ?
C11 C12 C13 . . 119.19(17) ?
C11 C12 H12A . . 120.4 ?
C13 C12 H12A . . 120.4 ?
C12 C13 C8 . . 120.52(17) ?
C12 C13 H13A . . 119.7 ?
C8 C13 H13A . . 119.7 ?
C7 N1 C2 . . 119.25(15) ?
C7 N1 C6 . . 124.54(16) ?
C2 N1 C6 . . 113.70(15) ?
C8 C9 C10 . . 120.46(17) ?
C8 C9 H9A . . 119.8 ?
C10 C9 H9A . . 119.8 ?
C10 C11 C12 . . 121.20(17) ?
C10 C11 Cl1 . . 119.10(15) ?
C12 C11 Cl1 . . 119.69(14) ?
O1 C7 N1 . . 123.05(16) ?
O1 C7 N2 . . 121.51(16) ?
N1 C7 N2 . . 115.41(15) ?
C11 C10 C9 . . 119.13(17) ?
C11 C10 H10A . . 120.4 ?
C9 C10 H10A . . 120.4 ?
N1 C6 C5 . . 110.16(16) ?
N1 C6 H6A . . 109.6 ?
C5 C6 H6A . . 109.6 ?
N1 C6 H6B . . 109.6 ?
C5 C6 H6B . . 109.6 ?
H6A C6 H6B . . 108.1 ?
N1 C2 C3 . . 111.16(17) ?
N1 C2 H2B . . 109.4 ?
C3 C2 H2B . . 109.4 ?
N1 C2 H2C . . 109.4 ?
C3 C2 H2C . . 109.4 ?
H2B C2 H2C . . 108.0 ?
C5 C4 C3 . . 109.76(18) ?
C5 C4 C1 . . 111.1(2) ?
C3 C4 C1 . . 112.2(2) ?
C5 C4 H4A . . 107.9 ?
C3 C4 H4A . . 107.9 ?
C1 C4 H4A . . 107.9 ?
C6 C5 C4 . . 112.92(18) ?
C6 C5 H5A . . 109.0 ?
C4 C5 H5A . . 109.0 ?
C6 C5 H5B . . 109.0 ?
C4 C5 H5B . . 109.0 ?
H5A C5 H5B . . 107.8 ?
C2 C3 C4 . . 111.12(19) ?
C2 C3 H3A . . 109.4 ?
C4 C3 H3A . . 109.4 ?
C2 C3 H3B . . 109.4 ?
C4 C3 H3B . . 109.4 ?
H3A C3 H3B . . 108.0 ?
C4 C1 H1A . . 109.5 ?
C4 C1 H1B . . 109.5 ?
H1A C1 H1B . . 109.5 ?
C4 C1 H1C . . 109.5 ?
H1A C1 H1C . . 109.5 ?
H1B C1 H1C . . 109.5 ?

loop_
_geom_bond_atom_site_label_1
_geom_bond_atom_site_label_2
_geom_bond_site_symmetry_2
_geom_bond_distance
_geom_bond_publ_flag
Cl1 C11 . 1.7441(19) ?
O1 C7 . 1.237(2) ?
C8 C9 . 1.384(2) ?
C8 C13 . 1.384(2) ?
C8 N2 . 1.416(2) ?
N2 C7 . 1.379(2) ?
N2 H2A . 0.8600 ?
C12 C11 . 1.381(3) ?
C12 C13 . 1.382(3) ?
C12 H12A . 0.9300 ?
C13 H13A . 0.9300 ?
N1 C7 . 1.353(2) ?
N1 C2 . 1.462(2) ?
N1 C6 . 1.463(2) ?
C9 C10 . 1.386(3) ?
C9 H9A . 0.9300 ?
C11 C10 . 1.377(3) ?
C10 H10A . 0.9300 ?
C6 C5 . 1.514(3) ?
C6 H6A . 0.9700 ?
C6 H6B . 0.9700 ?
C2 C3 . 1.503(3) ?
C2 H2B . 0.9700 ?
C2 H2C . 0.9700 ?
C4 C5 . 1.522(3) ?
C4 C3 . 1.524(3) ?
C4 C1 . 1.526(3) ?
C4 H4A . 0.9800 ?
C5 H5A . 0.9700 ?
C5 H5B . 0.9700 ?
C3 H3A . 0.9700 ?
C3 H3B . 0.9700 ?
C1 H1A . 0.9600 ?
C1 H1B . 0.9600 ?
C1 H1C . 0.9600 ?

loop_
_geom_hbond_atom_site_label_D
_geom_hbond_atom_site_label_H
_geom_hbond_atom_site_label_A
_geom_hbond_site_symmetry_A
_geom_hbond_distance_DH
_geom_hbond_distance_HA
_geom_hbond_distance_DA
_geom_hbond_angle_DHA
N2 H2A O1 2_656 0.86 2.33 2.940(2) 128

loop_
_cod_related_entry_id
_cod_related_entry_database
_cod_related_entry_code
1 ChemSpider 745989
